data_1501824
loop_
_publ_author_name
'Tsukada, Mariko'
'Fukai, Miyuki'
'Miki, Kazuhiko'
'Shiraishi, Takeshi'
'Suzuki, Toshihiro'
'Nishio, Kazuto'
'Sugita, Takashi'
'Ishino, Masahiro'
'Kinoshita, Kaoru'
'Takahashi, Kunio'
'Shiro, Motoo'
'Koyama, Kiyotaka'

_publ_section_title
;
 Chemical constituents of a marine fungus, Arthrinium sacchari.
;
_journal_issue 7
_journal_name_full 'Journal of natural products'
_journal_page_first 1645
_journal_page_last 1649
_journal_paper_doi 10.1021/np200108h
_journal_volume 74
_journal_year 2011
_chemical_absolute_configuration ad
_chemical_formula_moiety 'C20 H24 O5 '
_chemical_formula_sum 'C20 H24 O5'
_chemical_formula_weight 344.41
_space_group_IT_number 4
_symmetry_cell_setting monoclinic
_symmetry_Int_Tables_number 4
_symmetry_space_group_name_Hall 'P 2yb'
_symmetry_space_group_name_H-M 'P 1 21 1'
_cell_angle_alpha 90.0000
_cell_angle_beta 98.851(7)
_cell_angle_gamma 90.0000
_cell_formula_units_Z 2
_cell_length_a 10.5854(7)
_cell_length_b 7.81311(15)
_cell_length_c 10.6146(8)
_cell_measurement_reflns_used 8537
_cell_measurement_temperature 93.1
_cell_measurement_theta_max 68.3
_cell_measurement_theta_min 4.2
_cell_volume 867.43(9)
_computing_cell_refinement 'PROCESS-AUTO (Rigaku, 1998)'
_computing_data_collection 'PROCESS-AUTO (Rigaku, 1998)'
_computing_data_reduction 'CrystalStructure (Rigaku & RAC 2007)'
_computing_molecular_graphics 'ORTEP (Johnson, 1976)'
_computing_publication_material 'CrystalStructure (Rigaku & RAC 2007)'
_computing_structure_refinement 'SHELXL97 (Sheldrick, 1997)'
_computing_structure_solution 'SHELXS97 (Sheldrick, 1997)'
_diffrn_ambient_temperature 93.1
_diffrn_detector_area_resol_mean 10.00
_diffrn_measured_fraction_theta_full 0.998
_diffrn_measured_fraction_theta_max 0.998
_diffrn_measurement_device_type 'Rigaku RAXIS-RAPID'
_diffrn_measurement_method \w
_diffrn_radiation_type 'Cu K\a'
_diffrn_radiation_wavelength 1.54187
_diffrn_reflns_av_R_equivalents 0.048
_diffrn_reflns_limit_h_max 12
_diffrn_reflns_limit_h_min -12
_diffrn_reflns_limit_k_max 9
_diffrn_reflns_limit_k_min -9
_diffrn_reflns_limit_l_max 12
_diffrn_reflns_limit_l_min -12
_diffrn_reflns_number 10044
_diffrn_reflns_theta_full 68.16
_diffrn_reflns_theta_max 68.16
_exptl_absorpt_coefficient_mu 0.771
_exptl_absorpt_correction_T_max 0.995
_exptl_absorpt_correction_T_min 0.788
_exptl_absorpt_correction_type multi-scan
_exptl_absorpt_process_details
;
    Higashi, T. (1995). Program for Absorption Correction.
    Rigaku Corporation, Tokyo, Japan.
;
_exptl_crystal_colour colorless
_exptl_crystal_density_diffrn 1.319
_exptl_crystal_density_method 'not measured'
_exptl_crystal_description needle
_exptl_crystal_F_000 368.00
_exptl_crystal_size_max 0.25
_exptl_crystal_size_mid 0.02
_exptl_crystal_size_min 0.01
_refine_diff_density_max 0.25
_refine_diff_density_min -0.27
_refine_ls_abs_structure_details 'Flack, H. D. (1983), Acta Cryst. A39, 876-881.  1313 Friedel Pairs'
_refine_ls_abs_structure_Flack 0.0(2)
_refine_ls_extinction_method none
_refine_ls_goodness_of_fit_ref 1.126
_refine_ls_hydrogen_treatment constr
_refine_ls_number_parameters 229
_refine_ls_number_reflns 3023
_refine_ls_R_factor_gt 0.0509
_refine_ls_shift/su_max 0.0080
_refine_ls_structure_factor_coef Fsqd
_refine_ls_weighting_details 'w = 1/[\s^2^(Fo^2^)+(0.0521P)^2^+0.2921P] where P=(Fo^2^+2Fc^2^)/3'
_refine_ls_weighting_scheme calc
_refine_ls_wR_factor_ref 0.1374
_reflns_number_gt 2261
_reflns_number_total 3023
_reflns_threshold_expression F^2^>2.0\s(F^2^)
_cod_data_source_file np200108h_si_004.cif
_cod_data_source_block '_Myrocin_D'
_cod_original_formula_sum 'C20 H24 O5 '
_cod_database_code 1501824

loop_
_symmetry_equiv_pos_site_id
_symmetry_equiv_pos_as_xyz
1 +X,+Y,+Z
2 -X,1/2+Y,-Z

loop_
_atom_site_label
_atom_site_type_symbol
_atom_site_fract_x
_atom_site_fract_y
_atom_site_fract_z
_atom_site_U_iso_or_equiv
_atom_site_adp_type
_atom_site_occupancy
_atom_site_symmetry_multiplicity
_atom_site_calc_flag
_atom_site_refinement_flags
O1 O 0.6001(2) 0.7650(3) 0.2046(2) 0.0265(6) Uani 1.00 1 d .
O2 O 0.6318(2) 0.1615(3) 0.2176(2) 0.0265(6) Uani 1.00 1 d .
O3 O 0.6435(2) 0.0100(3) 0.3978(2) 0.0316(6) Uani 1.00 1 d .
O4 O 0.6265(2) 0.3091(3) -0.0438(2) 0.0293(6) Uani 1.00 1 d .
O5 O 0.8724(2) 0.9230(3) 0.2420(2) 0.0336(6) Uani 1.00 1 d .
C1 C 0.8689(3) 0.6224(5) 0.4119(3) 0.0290(8) Uani 1.00 1 d .
C2 C 0.8651(3) 0.5063(4) 0.5260(3) 0.0306(8) Uani 1.00 1 d .
C3 C 0.8257(3) 0.3206(5) 0.4934(3) 0.0300(8) Uani 1.00 1 d .
C4 C 0.6934(3) 0.3161(5) 0.4114(3) 0.0259(8) Uani 1.00 1 d .
C5 C 0.6858(3) 0.4352(4) 0.2958(3) 0.0249(8) Uani 1.00 1 d .
C6 C 0.6901(3) 0.3192(4) 0.1830(3) 0.0242(7) Uani 1.00 1 d .
C7 C 0.6223(3) 0.4103(4) 0.0665(3) 0.0258(8) Uani 1.00 1 d .
C8 C 0.6921(3) 0.5842(4) 0.0600(3) 0.0252(8) Uani 1.00 1 d .
C9 C 0.7212(3) 0.6966(4) 0.1795(3) 0.0235(8) Uani 1.00 1 d .
C10 C 0.7803(3) 0.5800(4) 0.2898(3) 0.0254(8) Uani 1.00 1 d .
C11 C 0.8006(3) 0.8546(4) 0.1554(3) 0.0254(8) Uani 1.00 1 d .
C12 C 0.7756(3) 0.9259(4) 0.0237(3) 0.0256(8) Uani 1.00 1 d .
C13 C 0.8017(3) 0.7912(4) -0.0727(3) 0.0273(8) Uani 1.00 1 d .
C14 C 0.7332(3) 0.6271(4) -0.0489(3) 0.0289(9) Uani 1.00 1 d .
C15 C 0.7570(3) 0.8479(5) -0.2090(3) 0.0315(9) Uani 1.00 1 d .
C16 C 0.7103(3) 0.9990(5) -0.2484(3) 0.0356(9) Uani 1.00 1 d .
C17 C 0.9465(3) 0.7541(5) -0.0597(4) 0.0365(9) Uani 1.00 1 d .
C18 C 0.5898(3) 0.3601(5) 0.4929(3) 0.0342(9) Uani 1.00 1 d .
C19 C 0.6557(3) 0.1468(4) 0.3471(3) 0.0263(8) Uani 1.00 1 d .
C20 C 0.9220(3) 0.5438(4) 0.3023(3) 0.0280(8) Uani 1.00 1 d .
H1O H 0.6131 0.8330 0.2666 0.0318 Uiso 1.00 1 d R
H2 H 0.8880 0.7461 0.4299 0.035 Uiso 1.00 1 c R
H3 H 0.8047 0.5555 0.5787 0.037 Uiso 1.00 1 c R
H4O H 0.5626 0.3312 -0.0987 0.0352 Uiso 1.00 1 d R
H5 H 0.9509 0.5057 0.5785 0.037 Uiso 1.00 1 c R
H6 H 0.8891 0.2663 0.4466 0.036 Uiso 1.00 1 c R
H7 H 0.8237 0.2552 0.5730 0.036 Uiso 1.00 1 c R
H8 H 0.5988 0.4881 0.2837 0.030 Uiso 1.00 1 c R
H9 H 0.7811 0.2972 0.1728 0.029 Uiso 1.00 1 c R
H10 H 0.5312 0.4313 0.0767 0.031 Uiso 1.00 1 c R
H11 H 0.8311 1.0266 0.0177 0.031 Uiso 1.00 1 c R
H12 H 0.6855 0.9639 0.0041 0.031 Uiso 1.00 1 c R
H13 H 0.7633 0.7653 -0.2734 0.038 Uiso 1.00 1 c R
H14 H 0.7018 1.0866 -0.1882 0.043 Uiso 1.00 1 c R
H15 H 0.6852 1.0199 -0.3368 0.043 Uiso 1.00 1 c R
H16 H 0.9785 0.7173 0.0276 0.044 Uiso 1.00 1 c R
H17 H 0.9915 0.8581 -0.0791 0.044 Uiso 1.00 1 c R
H18 H 0.5999 0.4793 0.5214 0.041 Uiso 1.00 1 c R
H19 H 0.5983 0.2842 0.5673 0.041 Uiso 1.00 1 c R
H20 H 0.5051 0.3447 0.4420 0.041 Uiso 1.00 1 c R
H21 H 0.9499 0.4228 0.3105 0.034 Uiso 1.00 1 c R
H22 H 0.9737 0.6176 0.2541 0.034 Uiso 1.00 1 c R
H23 H 0.9612 0.6632 -0.1194 0.044 Uiso 1.00 1 c R
H24 H 0.7179 0.5475 -0.1172 0.035 Uiso 1.00 1 c R

loop_
_atom_site_aniso_label
_atom_site_aniso_U_11
_atom_site_aniso_U_22
_atom_site_aniso_U_33
_atom_site_aniso_U_12
_atom_site_aniso_U_13
_atom_site_aniso_U_23
O1 0.0240(13) 0.0270(14) 0.0280(13) 0.0032(11) 0.0021(10) -0.0030(11)
O2 0.0310(14) 0.0232(13) 0.0237(13) -0.0032(11) -0.0009(10) 0.0029(11)
O3 0.0364(15) 0.0287(15) 0.0303(14) -0.0013(12) 0.0070(11) 0.0026(12)
O4 0.0290(13) 0.0310(14) 0.0256(13) 0.0006(12) -0.0035(10) -0.0041(11)
O5 0.0292(14) 0.0369(16) 0.0320(14) -0.0059(12) -0.0039(11) 0.0007(13)
C1 0.0269(19) 0.029(2) 0.0282(19) 0.0024(16) -0.0035(16) -0.0027(16)
C2 0.030(2) 0.033(2) 0.027(2) -0.0008(18) -0.0020(16) 0.0006(17)
C3 0.0287(19) 0.034(2) 0.0250(19) 0.0018(18) -0.0044(15) 0.0031(17)
C4 0.0237(18) 0.029(2) 0.0245(18) 0.0014(17) 0.0027(14) -0.0021(16)
C5 0.0269(19) 0.0198(18) 0.0262(18) 0.0047(16) -0.0013(15) -0.0004(16)
C6 0.0238(18) 0.0238(19) 0.0233(18) -0.0033(16) -0.0014(14) -0.0002(15)
C7 0.026(2) 0.0220(19) 0.0271(19) -0.0049(16) -0.0023(15) -0.0037(15)
C8 0.0237(18) 0.0215(18) 0.027(2) 0.0019(16) -0.0057(15) -0.0017(15)
C9 0.0204(18) 0.022(2) 0.027(2) 0.0010(14) 0.0009(15) -0.0028(15)
C10 0.0218(18) 0.026(2) 0.0267(19) 0.0040(16) -0.0006(15) -0.0040(16)
C11 0.0218(18) 0.026(2) 0.0284(19) 0.0045(16) 0.0034(15) 0.0022(16)
C12 0.0257(19) 0.0237(19) 0.0261(18) 0.0005(16) -0.0003(14) -0.0024(16)
C13 0.0279(19) 0.024(2) 0.0296(19) 0.0039(16) 0.0026(15) 0.0047(16)
C14 0.031(2) 0.028(2) 0.0266(19) -0.0011(17) 0.0022(16) 0.0048(16)
C15 0.037(2) 0.032(2) 0.0249(19) 0.0009(18) 0.0022(16) 0.0046(17)
C16 0.039(2) 0.039(2) 0.027(2) -0.002(2) 0.0008(17) 0.0037(18)
C17 0.037(2) 0.036(2) 0.039(2) 0.0047(19) 0.0114(18) 0.0075(19)
C18 0.033(2) 0.033(2) 0.035(2) 0.0071(18) 0.0009(17) -0.0014(18)
C19 0.0249(19) 0.024(2) 0.0282(19) -0.0019(16) -0.0008(15) -0.0017(17)
C20 0.0250(19) 0.026(2) 0.032(2) 0.0011(15) 0.0024(16) -0.0006(16)

loop_
_atom_type_symbol
_atom_type_description
_atom_type_scat_dispersion_real
_atom_type_scat_dispersion_imag
_atom_type_scat_source
C C 0.018 0.009
;
International Tables for Crystallography
(1992, Vol. C, Tables 4.2.6.8 and 6.1.1.4)
;
H H 0.000 0.000
;
International Tables for Crystallography
(1992, Vol. C, Table 6.1.1.4)
;
O O 0.049 0.032
;
International Tables for Crystallography
(1992, Vol. C, Tables 4.2.6.8 and 6.1.1.4)
;

loop_
_geom_angle_atom_site_label_1
_geom_angle_atom_site_label_2
_geom_angle_atom_site_label_3
_geom_angle
_geom_angle_publ_flag
C6 O2 C19 107.8(2) yes
C2 C1 C10 117.6(3) yes
C2 C1 C20 115.7(3) yes
C10 C1 C20 60.2(2) yes
C1 C2 C3 115.1(2) yes
C2 C3 C4 110.1(3) yes
C3 C4 C5 111.8(3) yes
C3 C4 C18 110.1(2) yes
C3 C4 C19 115.5(3) yes
C5 C4 C18 111.2(3) yes
C5 C4 C19 101.0(2) yes
C18 C4 C19 106.8(3) yes
C4 C5 C6 105.5(2) yes
C4 C5 C10 122.2(2) yes
C6 C5 C10 108.3(3) yes
O2 C6 C5 104.1(2) yes
O2 C6 C7 116.1(2) yes
C5 C6 C7 107.4(2) yes
O4 C7 C6 110.0(2) yes
O4 C7 C8 112.0(2) yes
C6 C7 C8 106.2(2) yes
C7 C8 C9 120.0(3) yes
C7 C8 C14 118.5(3) yes
C9 C8 C14 121.3(3) yes
O1 C9 C8 107.0(2) yes
O1 C9 C10 110.2(2) yes
O1 C9 C11 104.8(2) yes
C8 C9 C10 107.3(2) yes
C8 C9 C11 111.6(2) yes
C10 C9 C11 115.7(2) yes
C1 C10 C5 116.9(2) yes
C1 C10 C9 130.4(3) yes
C1 C10 C20 59.4(2) yes
C5 C10 C9 106.2(2) yes
C5 C10 C20 120.5(3) yes
C9 C10 C20 117.3(3) yes
O5 C11 C9 121.3(3) yes
O5 C11 C12 122.9(3) yes
C9 C11 C12 115.7(2) yes
C11 C12 C13 110.3(2) yes
C12 C13 C14 109.4(3) yes
C12 C13 C15 112.1(3) yes
C12 C13 C17 110.5(2) yes
C14 C13 C15 108.6(2) yes
C14 C13 C17 108.7(3) yes
C15 C13 C17 107.4(3) yes
C8 C14 C13 125.7(3) yes
C13 C15 C16 127.5(3) yes
O2 C19 O3 120.4(3) yes
O2 C19 C4 112.1(2) yes
O3 C19 C4 127.5(3) yes
C1 C20 C10 60.4(2) yes

loop_
_geom_bond_atom_site_label_1
_geom_bond_atom_site_label_2
_geom_bond_distance
_geom_bond_publ_flag
O1 C9 1.452(4) yes
O2 C6 1.450(4) yes
O2 C19 1.363(4) yes
O3 C19 1.213(4) yes
O4 C7 1.419(4) yes
O5 C11 1.222(4) yes
C1 C2 1.518(5) yes
C1 C10 1.515(4) yes
C1 C20 1.500(5) yes
C2 C3 1.534(5) yes
C3 C4 1.531(4) yes
C4 C5 1.532(4) yes
C4 C18 1.536(5) yes
C4 C19 1.514(5) yes
C5 C6 1.507(4) yes
C5 C10 1.518(5) yes
C6 C7 1.510(4) yes
C7 C8 1.554(5) yes
C8 C9 1.534(4) yes
C8 C14 1.338(5) yes
C9 C10 1.538(4) yes
C9 C11 1.537(5) yes
C10 C20 1.511(4) yes
C11 C12 1.491(4) yes
C12 C13 1.522(5) yes
C13 C14 1.514(5) yes
C13 C15 1.518(5) yes
C13 C17 1.544(5) yes
C15 C16 1.323(5) yes

loop_
_geom_hbond_atom_site_label_D
_geom_hbond_atom_site_label_H
_geom_hbond_atom_site_label_A
_geom_hbond_site_symmetry_A
_geom_hbond_distance_DA
_geom_hbond_distance_DH
_geom_hbond_distance_HA
_geom_hbond_angle_DHA
_geom_hbond_publ_flag
O(1) H(1O) O(3) 1_565 2.791(3) 0.840 1.955 174.13 no
O(4) H(4O) O(1) 2_645 2.743(3) 0.840 1.975 151.57 no

loop_
_cod_related_entry_id
_cod_related_entry_database
_cod_related_entry_code
1 ChemSpider 26630431
